data_7128130
loop_
_publ_author_name
'Gillbard, Simone M.'
'Green, Harley'
'Argent, Stephen P.'
'Lam, Hon Wai'

_publ_section_title
;
 Enantioselective nickel-catalyzed <i>anti</i>-arylmetallative
 cyclizations onto acyclic electron-deficient alkenes.
;
_journal_issue 36
_journal_name_full 'Chemical communications (Cambridge, England)'
_journal_page_first 4436
_journal_page_last 4439
_journal_paper_doi 10.1039/d1cc01166a
_journal_volume 57
_journal_year 2021
_chemical_absolute_configuration ad
_chemical_formula_moiety 'C25 H21 F O'
_chemical_formula_sum 'C25 H21 F O'
_chemical_formula_weight 356.42
_space_group_crystal_system monoclinic
_space_group_IT_number 4
_space_group_name_Hall 'P 2yb'
_space_group_name_H-M_alt 'P 1 21 1'
_atom_sites_solution_hydrogens geom
_atom_sites_solution_primary dual
_atom_sites_solution_secondary difmap
_audit_creation_date 2019-09-04
_audit_creation_method
;
Olex2 1.2
(compiled 2018.05.29 svn.r3508 for OlexSys, GUI svn.r5506)
;
_audit_update_record
;
2020-10-22 deposited with the CCDC.	2021-03-15 downloaded from the CCDC.
;
_cell_angle_alpha 90
_cell_angle_beta 110.215(4)
_cell_angle_gamma 90
_cell_formula_units_Z 2
_cell_length_a 11.9239(4)
_cell_length_b 5.6798(2)
_cell_length_c 14.6714(6)
_cell_measurement_reflns_used 3624
_cell_measurement_temperature 120(2)
_cell_measurement_theta_max 72.8170
_cell_measurement_theta_min 3.9380
_cell_volume 932.42(6)
_computing_cell_refinement 'CrysAlisPro 1.171.40.45a (Rigaku OD, 2019)'
_computing_data_collection 'CrysAlisPro 1.171.40.45a (Rigaku OD, 2019)'
_computing_data_reduction 'CrysAlisPro 1.171.40.45a (Rigaku OD, 2019)'
_computing_molecular_graphics 'Olex2 (Dolomanov et al., 2009)'
_computing_publication_material 'Olex2 (Dolomanov et al., 2009)'
_computing_structure_refinement 'ShelXL (Sheldrick, 2015)'
_computing_structure_solution 'ShelXT (Sheldrick, 2015)'
_diffrn_ambient_environment 'N2 gas'
_diffrn_ambient_temperature 120(2)
_diffrn_crystal_treatment 'flash frozen in gaseous N2'
_diffrn_detector 'CCD area detector'
_diffrn_detector_area_resol_mean 10.3613
_diffrn_detector_type 'Agilent Diffraction Atlas detector'
_diffrn_measured_fraction_theta_full 0.999
_diffrn_measured_fraction_theta_max 0.979
_diffrn_measurement_details
;
List of Runs (angles in degrees, time in seconds):

  # Type    Start    End  Width  t~exp~   \w     \q     \k     \f   Frames
#--------------------------------------------------------------------------
  1  \w    -92.00 -54.00   1.00    1.00    --  -38.50-154.00-112.00   38
  2  \w      3.00  32.00   1.00    1.00    --  -38.50  38.00-150.00   29
  3  \w    -49.00  33.00   1.00    1.00    --  -38.50  38.00 -90.00   82
  4  \w    -44.00  31.00   1.00    1.00    --  -38.50  38.00-180.00   75
  5  \w     20.00  82.00   1.00    1.00    --   43.50 -99.00 -60.00   62
  6  \w    -22.00  63.00   1.00    1.00    --   43.50 -38.00   0.00   85
  7  \w     35.00  84.00   1.00    4.00    --  103.63 -95.00 -90.00   49
  8  \w     24.00 142.00   1.00    4.00    --  103.63 -15.00 120.00  118
  9  \w    131.00 177.00   1.00    4.00    --  103.63  30.00 -60.00   46
 10  \w     29.00  58.00   1.00    4.00    --  103.63 -30.00 -60.00   29
 11  \w     31.00  81.00   1.00    4.00    --  103.63 -30.00-120.00   50
 12  \w     61.00 116.00   1.00    4.00    --  103.63-125.00   0.00   55
 13  \w     34.00  91.00   1.00    4.00    --  103.63 -30.00  30.00   57
 14  \w     37.00  90.00   1.00    4.00    --  103.63 -30.00 -30.00   53
 15  \w     33.00 121.00   1.00    4.00    --  103.63 -61.00 120.00   88
 16  \w     80.00 117.00   1.00    4.00    --  103.63-125.00-180.00   37
 17  \w     38.00 127.00   1.00    4.00    --  103.63 -77.00   0.00   89
 18  \w     68.00  93.00   1.00    4.00    --  103.63 -95.00-150.00   25
;
_diffrn_measurement_device '\k-geometry diffractometer'
_diffrn_measurement_device_type 'SuperNova, Atlas'
_diffrn_measurement_method '\w scans'
_diffrn_measurement_specimen_support 'MiTeGen micromount'
_diffrn_orient_matrix_type 'CrysAlisPro convention (1999,Acta A55,543-557)'
_diffrn_orient_matrix_UB_11 -0.0284152000
_diffrn_orient_matrix_UB_12 -0.2653095000
_diffrn_orient_matrix_UB_13 -0.0050101000
_diffrn_orient_matrix_UB_21 -0.0320193000
_diffrn_orient_matrix_UB_22 0.0055488000
_diffrn_orient_matrix_UB_23 -0.1111138000
_diffrn_orient_matrix_UB_31 0.1308231000
_diffrn_orient_matrix_UB_32 -0.0561041000
_diffrn_orient_matrix_UB_33 0.0123817000
_diffrn_radiation_monochromator mirror
_diffrn_radiation_probe x-ray
_diffrn_radiation_type CuK\a
_diffrn_radiation_wavelength 1.54184
_diffrn_reflns_av_R_equivalents 0.0221
_diffrn_reflns_av_unetI/netI 0.0280
_diffrn_reflns_Laue_measured_fraction_full 0.999
_diffrn_reflns_Laue_measured_fraction_max 0.979
_diffrn_reflns_limit_h_max 14
_diffrn_reflns_limit_h_min -5
_diffrn_reflns_limit_k_max 6
_diffrn_reflns_limit_k_min -7
_diffrn_reflns_limit_l_max 17
_diffrn_reflns_limit_l_min -18
_diffrn_reflns_number 6375
_diffrn_reflns_point_group_measured_fraction_full 0.998
_diffrn_reflns_point_group_measured_fraction_max 0.962
_diffrn_reflns_theta_full 67.684
_diffrn_reflns_theta_max 73.140
_diffrn_reflns_theta_min 3.210
_diffrn_source 'microfocus sealed tube'
_diffrn_source_type 'Agilent Diffraction microfocus tube'
_exptl_absorpt_coefficient_mu 0.657
_exptl_absorpt_correction_T_max 1.000
_exptl_absorpt_correction_T_min 0.645
_exptl_absorpt_correction_type gaussian
_exptl_absorpt_process_details
;
CrysAlisPro 1.171.40.45a (Rigaku Oxford Diffraction, 2019)
Numerical absorption correction based on gaussian integration over
			a multifaceted crystal model
Empirical absorption correction using spherical harmonics,
 implemented in SCALE3 ABSPACK scaling algorithm.
;
_exptl_crystal_colour colourless
_exptl_crystal_colour_primary colourless
_exptl_crystal_density_diffrn 1.269
_exptl_crystal_description block
_exptl_crystal_F_000 376
_exptl_crystal_recrystallization_method 'Re-crystallisation from solvent: pentane, Et2O'
_exptl_crystal_size_max 0.421
_exptl_crystal_size_mid 0.168
_exptl_crystal_size_min 0.066
_refine_diff_density_max 0.128
_refine_diff_density_min -0.160
_refine_diff_density_rms 0.033
_refine_ls_abs_structure_details
;
 Flack x determined using 1428 quotients [(I+)-(I-)]/[(I+)+(I-)]
 (Parsons, Flack and Wagner, Acta Cryst. B69 (2013) 249-259).
;
_refine_ls_abs_structure_Flack 0.05(10)
_refine_ls_extinction_method none
_refine_ls_goodness_of_fit_ref 1.055
_refine_ls_hydrogen_treatment constr
_refine_ls_matrix_type full
_refine_ls_number_parameters 244
_refine_ls_number_reflns 3582
_refine_ls_number_restraints 1
_refine_ls_restrained_S_all 1.055
_refine_ls_R_factor_all 0.0347
_refine_ls_R_factor_gt 0.0328
_refine_ls_shift/su_max 0.000
_refine_ls_shift/su_mean 0.000
_refine_ls_structure_factor_coef Fsqd
_refine_ls_weighting_details 'w=1/[\s^2^(Fo^2^)+(0.0538P)^2^+0.2275P] where P=(Fo^2^+2Fc^2^)/3'
_refine_ls_weighting_scheme calc
_refine_ls_wR_factor_gt 0.0820
_refine_ls_wR_factor_ref 0.0841
_reflns_Friedel_coverage 0.776
_reflns_Friedel_fraction_full 0.996
_reflns_Friedel_fraction_max 0.941
_reflns_number_gt 3405
_reflns_number_total 3582
_reflns_threshold_expression 'I > 2\s(I)'
_cod_data_source_file d1cc01166a2.cif
_cod_data_source_block smghlb
_cod_depositor_comments 'Adding full bibliography for 7128130--7128133.cif.'
_cod_database_code 7128130
_nottingham_internal_coll_name SMGHLB
_nottingham_internal_coll_number 18405
_nottingham_internal_coll_client SMG/HWL
_nottingham_internal_coll_type custom
_nottingham_internal_coll_frame_method '\w scans'
_nottingham_internal_coll_frame_time '1.00, 4.00'
_nottingham_internal_coll_frame_width 1.00
_nottingham_internal_coll_user pczspa
_nottingham_internal_coll_date 02/09/2019
_nottingham_internal_coll_location NOTTS
_nottingham_internal_coll_instrument 'SN, XDA 017-09'
_nottingham_internal_process_date 02/09/2019
_nottingham_internal_process_user pczspa
_nottingham_internal_solution_date 04/09/2019
_nottingham_internal_solution_user pczspa
_nottingham_internal_refinement_date 04/09/2019
_nottingham_internal_refinement_user pczspa
_nottingham_internal_validation_date 04/09/2019
_nottingham_internal_validation_user pczspa
_shelx_shelxl_version_number 2017/1
_chemical_oxdiff_formula C25H21F1O1
_chemical_oxdiff_usercomment 'SMGHLB #SN-1524 FOMBLIM ON MICROMOUNT FOR SMG/HWL'
_shelx_space_group_comment
;
The symmetry employed for this shelxl refinement is uniquely defined
by the following loop, which should always be used as a source of
symmetry information in preference to the above space-group names.
They are only intended as comments.
;
_reflns_odcompleteness_completeness 100.00
_reflns_odcompleteness_iscentric 1
_reflns_odcompleteness_theta 67.13
_olex2_refinement_description
;
1. Fixed Uiso
 At 1.2 times of:
  All C(H) groups, All C(H,H) groups
2.a Ternary CH refined with riding coordinates:
 C11(H11)
2.b Secondary CH2 refined with riding coordinates:
 C10(H10A,H10B), C14(H14A,H14B), C15(H15A,H15B)
2.c Aromatic/amide H refined with riding coordinates:
 C3(H3), C4(H4), C6(H6), C7(H7), C17(H17), C18(H18), C19(H19), C20(H20),
 C21(H21), C23(H23), C24(H24), C25(H25), C26(H26), C27(H27)
;
_olex2_exptl_crystal_mounting_method 'in fomblin film on a micromount'
_olex2_submission_special_instructions 'No special instructions were received'
_oxdiff_exptl_absorpt_empirical_details
;
Empirical correction (ABSPACK) includes:
- Absorption correction using spherical harmonics
- Frame scaling
;
_oxdiff_exptl_absorpt_empirical_full_max 1.300
_oxdiff_exptl_absorpt_empirical_full_min 0.797

loop_
_space_group_symop_operation_xyz
'x, y, z'
'-x, y+1/2, -z'

loop_
_atom_site_label
_atom_site_type_symbol
_atom_site_fract_x
_atom_site_fract_y
_atom_site_fract_z
_atom_site_U_iso_or_equiv
_atom_site_adp_type
_atom_site_occupancy
_atom_site_site_symmetry_order
_atom_site_calc_flag
_atom_site_refinement_flags_posn
_atom_site_refinement_flags_adp
_atom_site_refinement_flags_occupancy
_atom_site_disorder_assembly
_atom_site_disorder_group
F1 F 0.18887(18) 0.5712(5) 0.94750(17) 0.0472(6) Uani 1 1 d . . . . .
C2 C 0.2798(3) 0.6339(7) 0.9170(2) 0.0317(7) Uani 1 1 d . . . . .
C3 C 0.3099(3) 0.4829(6) 0.8554(3) 0.0317(7) Uani 1 1 d . . . . .
H3 H 0.268592 0.342916 0.834361 0.038 Uiso 1 1 calc R . . . .
C4 C 0.4046(3) 0.5491(6) 0.8260(2) 0.0286(7) Uani 1 1 d . . . . .
H4 H 0.428669 0.449373 0.785919 0.034 Uiso 1 1 calc R . . . .
C5 C 0.4638(3) 0.7614(6) 0.8556(2) 0.0236(6) Uani 1 1 d . . . . .
C6 C 0.4280(3) 0.9097(6) 0.9167(2) 0.0269(7) Uani 1 1 d . . . . .
H6 H 0.466355 1.053227 0.936123 0.032 Uiso 1 1 calc R . . . .
C7 C 0.3359(3) 0.8442(7) 0.9485(2) 0.0315(7) Uani 1 1 d . . . . .
H7 H 0.312784 0.940452 0.990126 0.038 Uiso 1 1 calc R . . . .
C8 C 0.5661(3) 0.8405(6) 0.8258(2) 0.0257(6) Uani 1 1 d . . . . .
O9 O 0.5987(2) 1.0441(4) 0.8375(2) 0.0364(6) Uani 1 1 d . . . . .
C10 C 0.6253(3) 0.6635(6) 0.7796(2) 0.0252(6) Uani 1 1 d . . . . .
H10A H 0.576906 0.644747 0.711628 0.030 Uiso 1 1 calc R . . . .
H10B H 0.629483 0.512088 0.811144 0.030 Uiso 1 1 calc R . . . .
C11 C 0.7518(3) 0.7400(6) 0.7874(2) 0.0260(7) Uani 1 1 d . . . . .
H11 H 0.753102 0.909319 0.775051 0.031 Uiso 1 1 calc R . . . .
C12 C 0.7969(3) 0.6039(6) 0.7176(2) 0.0236(6) Uani 1 1 d . . . . .
C13 C 0.8842(3) 0.4518(6) 0.7639(2) 0.0254(6) Uani 1 1 d . . . . .
C14 C 0.9030(3) 0.4475(7) 0.8719(2) 0.0313(7) Uani 1 1 d . . . . .
H14A H 0.987346 0.442764 0.910702 0.038 Uiso 1 1 calc R . . . .
H14B H 0.863422 0.313163 0.888285 0.038 Uiso 1 1 calc R . . . .
C15 C 0.8460(3) 0.6790(7) 0.8871(2) 0.0310(7) Uani 1 1 d . . . . .
H15A H 0.905674 0.802342 0.908094 0.037 Uiso 1 1 calc R . . . .
H15B H 0.808462 0.659978 0.935737 0.037 Uiso 1 1 calc R . . . .
C16 C 0.7343(3) 0.6320(6) 0.6111(2) 0.0230(6) Uani 1 1 d . . . . .
C17 C 0.6566(3) 0.4558(6) 0.5607(2) 0.0290(7) Uani 1 1 d . . . . .
H17 H 0.648168 0.320112 0.593259 0.035 Uiso 1 1 calc R . . . .
C18 C 0.5915(3) 0.4800(7) 0.4623(2) 0.0353(8) Uani 1 1 d . . . . .
H18 H 0.538110 0.362931 0.429732 0.042 Uiso 1 1 calc R . . . .
C19 C 0.6060(3) 0.6781(7) 0.4128(2) 0.0353(8) Uani 1 1 d . . . . .
H19 H 0.563954 0.692770 0.346583 0.042 Uiso 1 1 calc R . . . .
C20 C 0.6832(3) 0.8545(7) 0.4620(2) 0.0331(7) Uani 1 1 d . . . . .
H20 H 0.693070 0.987738 0.428681 0.040 Uiso 1 1 calc R . . . .
C21 C 0.7462(3) 0.8339(6) 0.5611(2) 0.0277(7) Uani 1 1 d . . . . .
H21 H 0.796434 0.954930 0.593982 0.033 Uiso 1 1 calc R . . . .
C22 C 0.9553(3) 0.3038(6) 0.7217(2) 0.0263(7) Uani 1 1 d . . . . .
C23 C 0.9769(3) 0.3707(6) 0.6372(2) 0.0287(7) Uani 1 1 d . . . . .
H23 H 0.943922 0.509827 0.605939 0.034 Uiso 1 1 calc R . . . .
C24 C 1.0465(3) 0.2336(7) 0.5996(3) 0.0355(8) Uani 1 1 d . . . . .
H24 H 1.060258 0.282134 0.543844 0.043 Uiso 1 1 calc R . . . .
C25 C 1.0955(3) 0.0251(7) 0.6443(3) 0.0395(8) Uani 1 1 d . . . . .
H25 H 1.141893 -0.067370 0.618731 0.047 Uiso 1 1 calc R . . . .
C26 C 1.0748(3) -0.0446(7) 0.7275(3) 0.0393(8) Uani 1 1 d . . . . .
H26 H 1.106259 -0.186244 0.757287 0.047 Uiso 1 1 calc R . . . .
C27 C 1.0077(3) 0.0951(6) 0.7668(2) 0.0325(7) Uani 1 1 d . . . . .
H27 H 0.997332 0.048880 0.824228 0.039 Uiso 1 1 calc R . . . .

loop_
_atom_site_aniso_label
_atom_site_aniso_U_11
_atom_site_aniso_U_22
_atom_site_aniso_U_33
_atom_site_aniso_U_23
_atom_site_aniso_U_13
_atom_site_aniso_U_12
F1 0.0303(10) 0.0652(16) 0.0551(13) -0.0001(12) 0.0261(10) -0.0080(11)
C2 0.0201(14) 0.044(2) 0.0328(17) 0.0058(15) 0.0120(13) 0.0008(14)
C3 0.0248(15) 0.0291(17) 0.0403(18) 0.0020(14) 0.0103(13) -0.0030(14)
C4 0.0268(15) 0.0284(16) 0.0320(16) -0.0007(13) 0.0120(12) 0.0029(13)
C5 0.0228(14) 0.0273(15) 0.0211(13) 0.0029(12) 0.0083(11) 0.0021(12)
C6 0.0251(14) 0.0285(16) 0.0266(15) -0.0007(12) 0.0084(12) 0.0021(12)
C7 0.0255(15) 0.0432(19) 0.0280(15) -0.0035(15) 0.0119(13) 0.0044(14)
C8 0.0280(15) 0.0281(16) 0.0223(14) 0.0029(12) 0.0103(12) 0.0008(13)
O9 0.0428(13) 0.0268(13) 0.0489(14) -0.0008(11) 0.0277(11) -0.0045(10)
C10 0.0268(15) 0.0290(16) 0.0230(14) -0.0016(12) 0.0126(12) -0.0025(13)
C11 0.0267(15) 0.0318(16) 0.0226(14) -0.0021(12) 0.0126(12) -0.0052(13)
C12 0.0218(13) 0.0289(16) 0.0229(14) 0.0002(12) 0.0113(11) -0.0046(12)
C13 0.0221(13) 0.0323(16) 0.0228(14) 0.0033(12) 0.0091(11) -0.0060(12)
C14 0.0240(14) 0.048(2) 0.0224(15) 0.0050(14) 0.0086(12) -0.0052(14)
C15 0.0283(16) 0.046(2) 0.0211(14) -0.0025(14) 0.0112(12) -0.0110(14)
C16 0.0209(13) 0.0284(16) 0.0227(14) 0.0003(12) 0.0112(11) 0.0025(12)
C17 0.0303(15) 0.0281(16) 0.0278(16) 0.0021(13) 0.0092(13) -0.0020(14)
C18 0.0377(17) 0.0350(19) 0.0284(16) -0.0062(14) 0.0053(13) -0.0039(15)
C19 0.0388(18) 0.044(2) 0.0209(14) 0.0012(14) 0.0075(13) 0.0078(16)
C20 0.0398(18) 0.0339(17) 0.0276(16) 0.0064(14) 0.0142(14) 0.0031(15)
C21 0.0276(15) 0.0302(17) 0.0263(15) 0.0012(13) 0.0103(13) -0.0011(13)
C22 0.0196(14) 0.0302(18) 0.0279(15) 0.0029(13) 0.0064(12) -0.0039(12)
C23 0.0279(15) 0.0302(17) 0.0308(16) 0.0044(13) 0.0136(13) 0.0014(13)
C24 0.0319(17) 0.042(2) 0.0350(17) -0.0023(15) 0.0151(14) 0.0029(15)
C25 0.0316(17) 0.039(2) 0.045(2) -0.0098(16) 0.0100(15) 0.0075(15)
C26 0.0330(17) 0.0308(18) 0.044(2) 0.0023(16) 0.0006(15) 0.0062(15)
C27 0.0280(16) 0.0348(19) 0.0312(16) 0.0051(14) 0.0057(13) -0.0026(14)

loop_
_atom_type_symbol
_atom_type_description
_atom_type_scat_dispersion_real
_atom_type_scat_dispersion_imag
_atom_type_scat_source
C C 0.0181 0.0091 'International Tables Vol C Tables 4.2.6.8 and 6.1.1.4'
H H 0.0000 0.0000 'International Tables Vol C Tables 4.2.6.8 and 6.1.1.4'
O O 0.0492 0.0322 'International Tables Vol C Tables 4.2.6.8 and 6.1.1.4'
F F 0.0727 0.0534 'International Tables Vol C Tables 4.2.6.8 and 6.1.1.4'

loop_
_exptl_crystal_face_index_h
_exptl_crystal_face_index_k
_exptl_crystal_face_index_l
_exptl_crystal_face_perp_dist
3 0 5 0.0332
-3 0 -5 0.0332
0 -4 -1 0.1927
5 3 -1 0.1680
-5 2 2 0.1418
5 0 -1 0.0550
-5 0 1 0.0550
1 0 -5 0.0679
-1 0 5 0.0679

loop_
_geom_angle_atom_site_label_1
_geom_angle_atom_site_label_2
_geom_angle_atom_site_label_3
_geom_angle
_geom_angle_site_symmetry_1
_geom_angle_site_symmetry_3
_geom_angle_publ_flag
F1 C2 C3 118.1(3) . . ?
F1 C2 C7 118.1(3) . . ?
C7 C2 C3 123.8(3) . . ?
C2 C3 H3 121.4 . . ?
C2 C3 C4 117.2(3) . . ?
C4 C3 H3 121.4 . . ?
C3 C4 H4 119.5 . . ?
C5 C4 C3 121.1(3) . . ?
C5 C4 H4 119.5 . . ?
C4 C5 C6 119.2(3) . . ?
C4 C5 C8 123.1(3) . . ?
C6 C5 C8 117.7(3) . . ?
C5 C6 H6 119.8 . . ?
C7 C6 C5 120.5(3) . . ?
C7 C6 H6 119.8 . . ?
C2 C7 C6 118.2(3) . . ?
C2 C7 H7 120.9 . . ?
C6 C7 H7 120.9 . . ?
C5 C8 C10 118.9(3) . . ?
O9 C8 C5 119.9(3) . . ?
O9 C8 C10 121.3(3) . . ?
C8 C10 H10A 109.2 . . ?
C8 C10 H10B 109.2 . . ?
C8 C10 C11 112.1(3) . . ?
H10A C10 H10B 107.9 . . ?
C11 C10 H10A 109.2 . . ?
C11 C10 H10B 109.2 . . ?
C10 C11 H11 110.0 . . ?
C10 C11 C15 112.4(2) . . ?
C12 C11 C10 111.9(3) . . ?
C12 C11 H11 110.0 . . ?
C12 C11 C15 102.3(3) . . ?
C15 C11 H11 110.0 . . ?
C13 C12 C11 112.2(3) . . ?
C13 C12 C16 128.3(3) . . ?
C16 C12 C11 119.1(3) . . ?
C12 C13 C14 110.3(3) . . ?
C12 C13 C22 127.7(3) . . ?
C22 C13 C14 122.0(3) . . ?
C13 C14 H14A 111.2 . . ?
C13 C14 H14B 111.2 . . ?
C13 C14 C15 103.0(3) . . ?
H14A C14 H14B 109.1 . . ?
C15 C14 H14A 111.2 . . ?
C15 C14 H14B 111.2 . . ?
C11 C15 H15A 110.6 . . ?
C11 C15 H15B 110.6 . . ?
C14 C15 C11 105.6(3) . . ?
C14 C15 H15A 110.6 . . ?
C14 C15 H15B 110.6 . . ?
H15A C15 H15B 108.8 . . ?
C17 C16 C12 118.8(3) . . ?
C17 C16 C21 118.8(3) . . ?
C21 C16 C12 122.4(3) . . ?
C16 C17 H17 119.6 . . ?
C16 C17 C18 120.8(3) . . ?
C18 C17 H17 119.6 . . ?
C17 C18 H18 120.0 . . ?
C19 C18 C17 120.0(3) . . ?
C19 C18 H18 120.0 . . ?
C18 C19 H19 120.1 . . ?
C18 C19 C20 119.8(3) . . ?
C20 C19 H19 120.1 . . ?
C19 C20 H20 119.8 . . ?
C19 C20 C21 120.4(3) . . ?
C21 C20 H20 119.8 . . ?
C16 C21 H21 119.9 . . ?
C20 C21 C16 120.2(3) . . ?
C20 C21 H21 119.9 . . ?
C23 C22 C13 121.7(3) . . ?
C27 C22 C13 120.9(3) . . ?
C27 C22 C23 117.4(3) . . ?
C22 C23 H23 119.4 . . ?
C24 C23 C22 121.2(3) . . ?
C24 C23 H23 119.4 . . ?
C23 C24 H24 119.8 . . ?
C25 C24 C23 120.4(3) . . ?
C25 C24 H24 119.8 . . ?
C24 C25 H25 120.4 . . ?
C24 C25 C26 119.2(3) . . ?
C26 C25 H25 120.4 . . ?
C25 C26 H26 119.7 . . ?
C25 C26 C27 120.5(3) . . ?
C27 C26 H26 119.7 . . ?
C22 C27 H27 119.4 . . ?
C26 C27 C22 121.1(3) . . ?
C26 C27 H27 119.4 . . ?

loop_
_geom_bond_atom_site_label_1
_geom_bond_atom_site_label_2
_geom_bond_distance
_geom_bond_site_symmetry_2
_geom_bond_publ_flag
F1 C2 1.356(4) . ?
C2 C3 1.380(5) . ?
C2 C7 1.369(5) . ?
C3 H3 0.9300 . ?
C3 C4 1.393(5) . ?
C4 H4 0.9300 . ?
C4 C5 1.389(5) . ?
C5 C6 1.401(4) . ?
C5 C8 1.499(4) . ?
C6 H6 0.9300 . ?
C6 C7 1.383(5) . ?
C7 H7 0.9300 . ?
C8 O9 1.213(4) . ?
C8 C10 1.517(4) . ?
C10 H10A 0.9700 . ?
C10 H10B 0.9700 . ?
C10 C11 1.534(4) . ?
C11 H11 0.9800 . ?
C11 C12 1.522(4) . ?
C11 C15 1.545(4) . ?
C12 C13 1.343(5) . ?
C12 C16 1.489(4) . ?
C13 C14 1.522(4) . ?
C13 C22 1.473(5) . ?
C14 H14A 0.9700 . ?
C14 H14B 0.9700 . ?
C14 C15 1.531(5) . ?
C15 H15A 0.9700 . ?
C15 H15B 0.9700 . ?
C16 C17 1.390(5) . ?
C16 C21 1.395(5) . ?
C17 H17 0.9300 . ?
C17 C18 1.391(5) . ?
C18 H18 0.9300 . ?
C18 C19 1.382(5) . ?
C19 H19 0.9300 . ?
C19 C20 1.384(5) . ?
C20 H20 0.9300 . ?
C20 C21 1.391(5) . ?
C21 H21 0.9300 . ?
C22 C23 1.403(4) . ?
C22 C27 1.396(5) . ?
C23 H23 0.9300 . ?
C23 C24 1.384(5) . ?
C24 H24 0.9300 . ?
C24 C25 1.382(5) . ?
C25 H25 0.9300 . ?
C25 C26 1.384(6) . ?
C26 H26 0.9300 . ?
C26 C27 1.387(5) . ?
C27 H27 0.9300 . ?

loop_
_exptl_oxdiff_crystal_face_indexfrac_h
_exptl_oxdiff_crystal_face_indexfrac_k
_exptl_oxdiff_crystal_face_indexfrac_l
_exptl_oxdiff_crystal_face_x
_exptl_oxdiff_crystal_face_y
_exptl_oxdiff_crystal_face_z
3.0019 -0.0061 5.0014 -0.1088 -0.6519 0.4550
-3.0019 0.0061 -5.0014 0.1088 0.6519 -0.4550
-0.0084 -3.9955 -1.0172 1.0654 0.0911 0.2105
5.0070 2.9961 -0.9843 -0.9322 -0.0343 0.4747
-4.9966 1.9985 2.0059 -0.3983 -0.0518 -0.7410
5.0009 -0.0012 -0.9973 -0.1368 -0.0493 0.6420
-5.0009 0.0012 0.9973 0.1368 0.0493 -0.6420
0.9990 0.0043 -4.9992 -0.0045 0.5235 0.0686
-0.9990 -0.0043 4.9992 0.0045 -0.5235 -0.0686
